data_4003704
loop_
_publ_author_name
'Liang, Ming-Li'
'Ma, Yun-Xiang'
'Hu, Chun-Li'
'Kong, Fang'
'Mao, Jiang-Gao'

_publ_section_title
;
 Ba(MoO2F)2(QO3)2 (Q = Se, Te): Partial Fluorination of MoO6 Octahedra
 Enabling Two Polar Solids with Strong and Phase Matchable SHG Response
;
_journal_issue 22
_journal_name_full 'Chemistry of Materials'
_journal_page_first 9688
_journal_page_last 9695
_journal_paper_doi 10.1021/acs.chemmater.0c03353
_journal_volume 32
_journal_year 2020
_chemical_formula_sum 'Ba F2 Mo2 O10 Se2'
_chemical_formula_weight 685.14
_space_group_IT_number 41
_space_group_name_Hall 'A 2 -2ab'
_space_group_name_H-M_alt 'A e a 2'
_symmetry_cell_setting orthorhombic
_symmetry_space_group_name_H-M 'A e a 2'
_atom_sites_solution_primary direct
_atom_sites_solution_secondary difmap
_audit_creation_method SHELXL-97
_cell_angle_alpha 90.00
_cell_angle_beta 90.00
_cell_angle_gamma 90.00
_cell_formula_units_Z 4
_cell_length_a 12.3556(12)
_cell_length_b 11.0024(11)
_cell_length_c 7.2861(7)
_cell_measurement_reflns_used 2457
_cell_measurement_temperature 293(2)
_cell_measurement_theta_max 25.2855
_cell_measurement_theta_min 3.3469
_cell_volume 990.48(17)
_computing_structure_refinement 'SHELXL-97 (Sheldrick, 2008)'
_computing_structure_solution 'SHELXS-97 (Sheldrick, 2008)'
_diffrn_ambient_temperature 293(2)
_diffrn_measured_fraction_theta_full 0.998
_diffrn_measured_fraction_theta_max 0.998
_diffrn_measurement_device_type 'SuperNova, Dual, Cu at zero, Atlas'
_diffrn_radiation_monochromator graphite
_diffrn_radiation_source 'fine-focus sealed tube'
_diffrn_radiation_type MoK\a
_diffrn_radiation_wavelength 0.71073
_diffrn_reflns_av_R_equivalents 0.0627
_diffrn_reflns_av_sigmaI/netI 0.0396
_diffrn_reflns_limit_h_max 13
_diffrn_reflns_limit_h_min -14
_diffrn_reflns_limit_k_max 13
_diffrn_reflns_limit_k_min -12
_diffrn_reflns_limit_l_max 8
_diffrn_reflns_limit_l_min -8
_diffrn_reflns_number 3664
_diffrn_reflns_theta_full 25.34
_diffrn_reflns_theta_max 25.34
_diffrn_reflns_theta_min 3.70
_exptl_absorpt_coefficient_mu 13.851
_exptl_absorpt_correction_T_max 1.00000
_exptl_absorpt_correction_T_min 0.43322
_exptl_absorpt_correction_type multi-scan
_exptl_crystal_colour colorless
_exptl_crystal_density_diffrn 4.595
_exptl_crystal_density_method 'not measured'
_exptl_crystal_description sheet
_exptl_crystal_F_000 1224
_exptl_crystal_size_max 0.1520
_exptl_crystal_size_mid 0.1070
_exptl_crystal_size_min 0.0230
_refine_diff_density_max 2.546
_refine_diff_density_min -1.926
_refine_diff_density_rms 0.413
_refine_ls_abs_structure_details 'Flack H D (1983), Acta Cryst. A39, 876-881'
_refine_ls_abs_structure_Flack -0.02(2)
_refine_ls_extinction_method none
_refine_ls_goodness_of_fit_ref 1.093
_refine_ls_matrix_type full
_refine_ls_number_parameters 78
_refine_ls_number_reflns 880
_refine_ls_number_restraints 7
_refine_ls_restrained_S_all 1.090
_refine_ls_R_factor_all 0.0394
_refine_ls_R_factor_gt 0.0390
_refine_ls_shift/su_max 0.003
_refine_ls_shift/su_mean 0.000
_refine_ls_structure_factor_coef Fsqd
_refine_ls_weighting_details 'calc w=1/[\s^2^(Fo^2^)+(0.0753P)^2^+0.0000P] where P=(Fo^2^+2Fc^2^)/3'
_refine_ls_weighting_scheme calc
_refine_ls_wR_factor_gt 0.1013
_refine_ls_wR_factor_ref 0.1016
_reflns_number_gt 863
_reflns_number_total 880
_reflns_threshold_expression >2sigma(I)
_cod_data_source_file cm0c03353_si_002.cif
_cod_data_source_block Ba(MoO2F)2(SeO3)2
_cod_depositor_comments 'Adding full bibliography for 4003704--4003705.cif.'
_cod_original_sg_symbol_H-M Aba2
_cod_database_code 4003704

loop_
_symmetry_equiv_pos_as_xyz
'x, y, z'
'-x, -y, z'
'x+1/2, -y+1/2, z'
'-x+1/2, y+1/2, z'
'x, y+1/2, z+1/2'
'-x, -y+1/2, z+1/2'
'x+1/2, -y+1, z+1/2'
'-x+1/2, y+1, z+1/2'

loop_
_atom_site_label
_atom_site_type_symbol
_atom_site_fract_x
_atom_site_fract_y
_atom_site_fract_z
_atom_site_U_iso_or_equiv
_atom_site_adp_type
_atom_site_occupancy
_atom_site_symmetry_multiplicity
_atom_site_calc_flag
_atom_site_refinement_flags
_atom_site_disorder_assembly
_atom_site_disorder_group
Ba1 Ba 0.5000 1.0000 0.08301(15) 0.0106(3) Uani 1 2 d S . .
Mo1 Mo 0.62027(7) 0.82395(6) 0.58091(15) 0.0065(3) Uani 1 1 d . . .
Se1 Se 0.34780(9) 0.81972(8) 0.6416(2) 0.0096(3) Uani 1 1 d . . .
F1 F 0.6367(6) 0.6623(5) 0.7199(12) 0.0157(16) Uani 1 1 d . . .
O1 O 0.4707(5) 0.7590(6) 0.5705(14) 0.0118(14) Uani 1 1 d . . .
O2 O 0.2803(5) 0.6852(5) 0.5946(14) 0.0109(18) Uani 1 1 d . . .
O3 O 0.3610(7) 0.8230(7) 0.8686(12) 0.0093(18) Uani 1 1 d U . .
O4 O 0.5997(5) 0.9156(6) 0.7667(12) 0.0119(18) Uani 1 1 d . . .
O5 O 0.6093(6) 0.9250(7) 0.4054(11) 0.0141(19) Uani 1 1 d . . .

loop_
_atom_site_aniso_label
_atom_site_aniso_U_11
_atom_site_aniso_U_22
_atom_site_aniso_U_33
_atom_site_aniso_U_23
_atom_site_aniso_U_13
_atom_site_aniso_U_12
Ba1 0.0147(5) 0.0086(5) 0.0086(5) 0.000 0.000 -0.0029(3)
Mo1 0.0053(5) 0.0066(5) 0.0076(5) 0.0001(5) 0.0003(4) -0.0001(3)
Se1 0.0103(6) 0.0089(6) 0.0096(6) 0.0008(5) -0.0020(4) -0.0007(4)
F1 0.017(4) 0.013(3) 0.017(4) 0.002(3) -0.006(3) -0.006(2)
O1 0.006(3) 0.015(3) 0.015(3) 0.000(4) 0.003(3) -0.003(3)
O2 0.002(3) 0.010(3) 0.021(5) -0.005(3) -0.002(3) 0.000(2)
O3 0.008(2) 0.008(2) 0.012(3) 0.0012(17) -0.0008(18) 0.0001(16)
O4 0.014(4) 0.004(3) 0.018(5) -0.005(3) 0.005(4) 0.002(3)
O5 0.018(5) 0.018(4) 0.006(5) 0.005(3) 0.001(3) -0.002(3)

loop_
_atom_type_symbol
_atom_type_description
_atom_type_scat_dispersion_real
_atom_type_scat_dispersion_imag
_atom_type_scat_source
O O 0.0106 0.0060 'International Tables Vol C Tables 4.2.6.8 and 6.1.1.4'
F F 0.0171 0.0103 'International Tables Vol C Tables 4.2.6.8 and 6.1.1.4'
Se Se -0.0929 2.2259 'International Tables Vol C Tables 4.2.6.8 and 6.1.1.4'
Mo Mo -1.6832 0.6857 'International Tables Vol C Tables 4.2.6.8 and 6.1.1.4'
Ba Ba -0.3244 2.2819 'International Tables Vol C Tables 4.2.6.8 and 6.1.1.4'

loop_
_geom_angle_atom_site_label_1
_geom_angle_atom_site_label_2
_geom_angle_atom_site_label_3
_geom_angle
_geom_angle_site_symmetry_1
_geom_angle_site_symmetry_3
_geom_angle_publ_flag
F1 Ba1 F1 135.8(4) 5_554 6_664 ?
F1 Ba1 O4 111.7(2) 5_554 2_674 ?
F1 Ba1 O4 104.8(2) 6_664 2_674 ?
F1 Ba1 O4 104.8(2) 5_554 1_554 ?
F1 Ba1 O4 111.7(2) 6_664 1_554 ?
O4 Ba1 O4 67.6(3) 2_674 1_554 ?
F1 Ba1 O5 65.2(2) 5_554 . ?
F1 Ba1 O5 78.2(3) 6_664 . ?
O4 Ba1 O5 176.9(2) 2_674 . ?
O4 Ba1 O5 112.3(2) 1_554 . ?
F1 Ba1 O5 78.2(3) 5_554 2_675 ?
F1 Ba1 O5 65.2(2) 6_664 2_675 ?
O4 Ba1 O5 112.3(2) 2_674 2_675 ?
O4 Ba1 O5 176.9(2) 1_554 2_675 ?
O5 Ba1 O5 67.9(3) . 2_675 ?
F1 Ba1 O1 54.87(19) 5_554 5_554 ?
F1 Ba1 O1 126.8(2) 6_664 5_554 ?
O4 Ba1 O1 65.5(2) 2_674 5_554 ?
O4 Ba1 O1 111.2(2) 1_554 5_554 ?
O5 Ba1 O1 112.0(3) . 5_554 ?
O5 Ba1 O1 71.2(2) 2_675 5_554 ?
F1 Ba1 O1 126.8(2) 5_554 6_664 ?
F1 Ba1 O1 54.87(19) 6_664 6_664 ?
O4 Ba1 O1 111.2(2) 2_674 6_664 ?
O4 Ba1 O1 65.5(2) 1_554 6_664 ?
O5 Ba1 O1 71.2(2) . 6_664 ?
O5 Ba1 O1 112.0(3) 2_675 6_664 ?
O1 Ba1 O1 176.4(4) 5_554 6_664 ?
F1 Ba1 O3 170.9(3) 5_554 1_554 ?
F1 Ba1 O3 53.2(3) 6_664 1_554 ?
O4 Ba1 O3 62.3(2) 2_674 1_554 ?
O4 Ba1 O3 66.9(2) 1_554 1_554 ?
O5 Ba1 O3 120.7(2) . 1_554 ?
O5 Ba1 O3 110.2(2) 2_675 1_554 ?
O1 Ba1 O3 123.3(2) 5_554 1_554 ?
O1 Ba1 O3 54.4(2) 6_664 1_554 ?
F1 Ba1 O3 53.2(3) 5_554 2_674 ?
F1 Ba1 O3 170.9(3) 6_664 2_674 ?
O4 Ba1 O3 66.9(2) 2_674 2_674 ?
O4 Ba1 O3 62.3(2) 1_554 2_674 ?
O5 Ba1 O3 110.2(2) . 2_674 ?
O5 Ba1 O3 120.7(2) 2_675 2_674 ?
O1 Ba1 O3 54.4(2) 5_554 2_674 ?
O1 Ba1 O3 123.3(2) 6_664 2_674 ?
O3 Ba1 O3 117.9(3) 1_554 2_674 ?
F1 Ba1 Mo1 30.14(15) 5_554 5_554 ?
F1 Ba1 Mo1 150.21(15) 6_664 5_554 ?
O4 Ba1 Mo1 81.87(14) 2_674 5_554 ?
O4 Ba1 Mo1 97.75(14) 1_554 5_554 ?
O5 Ba1 Mo1 95.10(16) . 5_554 ?
O5 Ba1 Mo1 85.28(16) 2_675 5_554 ?
O1 Ba1 Mo1 29.90(12) 5_554 5_554 ?
O1 Ba1 Mo1 150.07(12) 6_664 5_554 ?
O3 Ba1 Mo1 144.02(16) 1_554 5_554 ?
O3 Ba1 Mo1 35.58(16) 2_674 5_554 ?
F1 Ba1 Mo1 150.21(15) 5_554 6_664 ?
F1 Ba1 Mo1 30.14(15) 6_664 6_664 ?
O4 Ba1 Mo1 97.75(14) 2_674 6_664 ?
O4 Ba1 Mo1 81.87(14) 1_554 6_664 ?
O5 Ba1 Mo1 85.28(16) . 6_664 ?
O5 Ba1 Mo1 95.10(16) 2_675 6_664 ?
O1 Ba1 Mo1 150.07(12) 5_554 6_664 ?
O1 Ba1 Mo1 29.90(12) 6_664 6_664 ?
O3 Ba1 Mo1 35.58(16) 1_554 6_664 ?
O3 Ba1 Mo1 144.02(16) 2_674 6_664 ?
Mo1 Ba1 Mo1 179.55(5) 5_554 6_664 ?
O5 Mo1 O4 101.4(4) . . ?
O5 Mo1 O2 98.7(3) . 3_565 ?
O4 Mo1 O2 98.0(4) . 3_565 ?
O5 Mo1 O1 97.6(4) . . ?
O4 Mo1 O1 96.0(3) . . ?
O2 Mo1 O1 155.9(3) 3_565 . ?
O5 Mo1 F1 160.7(3) . . ?
O4 Mo1 F1 97.7(3) . . ?
O2 Mo1 F1 80.4(3) 3_565 . ?
O1 Mo1 F1 78.4(3) . . ?
O5 Mo1 O3 87.8(4) . 6_664 ?
O4 Mo1 O3 170.1(3) . 6_664 ?
O2 Mo1 O3 84.0(3) 3_565 6_664 ?
O1 Mo1 O3 79.1(3) . 6_664 ?
F1 Mo1 O3 73.0(3) . 6_664 ?
O5 Mo1 Ba1 125.2(3) . 5_545 ?
O4 Mo1 Ba1 119.0(2) . 5_545 ?
O2 Mo1 Ba1 109.68(17) 3_565 5_545 ?
O1 Mo1 Ba1 46.3(2) . 5_545 ?
F1 Mo1 Ba1 40.34(19) . 5_545 ?
O3 Mo1 Ba1 51.6(2) 6_664 5_545 ?
O3 Se1 O2 105.2(4) . . ?
O3 Se1 O1 102.7(4) . . ?
O2 Se1 O1 91.9(3) . . ?
Mo1 F1 Ba1 109.5(3) . 5_545 ?
Se1 O1 Mo1 131.6(4) . . ?
Se1 O1 Ba1 118.8(3) . 5_545 ?
Mo1 O1 Ba1 103.8(3) . 5_545 ?
Se1 O2 Mo1 122.2(3) . 3_465 ?
Se1 O3 Mo1 132.8(4) . 6_665 ?
Se1 O3 Ba1 125.6(4) . 1_556 ?
Mo1 O3 Ba1 92.8(3) 6_665 1_556 ?
Mo1 O4 Ba1 157.4(4) . 1_556 ?
Mo1 O5 Ba1 148.5(4) . . ?

loop_
_geom_bond_atom_site_label_1
_geom_bond_atom_site_label_2
_geom_bond_distance
_geom_bond_site_symmetry_2
_geom_bond_publ_flag
Ba1 F1 2.652(6) 5_554 ?
Ba1 F1 2.652(6) 6_664 ?
Ba1 O4 2.773(8) 2_674 ?
Ba1 O4 2.773(8) 1_554 ?
Ba1 O5 2.833(8) . ?
Ba1 O5 2.833(8) 2_675 ?
Ba1 O1 2.874(7) 5_554 ?
Ba1 O1 2.874(7) 6_664 ?
Ba1 O3 3.031(8) 1_554 ?
Ba1 O3 3.031(8) 2_674 ?
Ba1 Mo1 3.8616(8) 5_554 ?
Ba1 Mo1 3.8616(8) 6_664 ?
Mo1 O5 1.700(8) . ?
Mo1 O4 1.707(8) . ?
Mo1 O2 1.983(7) 3_565 ?
Mo1 O1 1.983(6) . ?
Mo1 F1 2.057(7) . ?
Mo1 O3 2.249(8) 6_664 ?
Mo1 Ba1 3.8616(8) 5_545 ?
Se1 O3 1.662(9) . ?
Se1 O2 1.733(6) . ?
Se1 O1 1.738(7) . ?
F1 Ba1 2.652(6) 5_545 ?
O1 Ba1 2.874(7) 5_545 ?
O2 Mo1 1.983(7) 3_465 ?
O3 Mo1 2.249(8) 6_665 ?
O3 Ba1 3.031(8) 1_556 ?
O4 Ba1 2.773(8) 1_556 ?
